data_1513090
loop_
_publ_author_name
'Ye, H.-Q.'
'Peng, Y.'
'Li, Z.'
'Wang, C.-C.'
'Zheng, Y.-X.'
'Motevalli, M.'
'Wyatt, P. B.'
'Gillin, W. P.'
'Hern\'andez, I.'

_publ_section_title
;
 Effect of Fluorination on the Radiative Properties of Er3+Organic
 Complexes: An Opto-Structural Correlation Study
;
_journal_issue 45
_journal_name_full 'The Journal of Physical Chemistry C'
_journal_page_first 23970
_journal_paper_doi 10.1021/jp4093282
_journal_volume 117
_journal_year 2013
_chemical_formula_moiety 'C72 Er F60 N3 O6 P6'
_chemical_formula_sum 'C72 Er F60 N3 O6 P6'
_chemical_formula_weight 2495.83
_space_group_crystal_system monoclinic
_space_group_IT_number 13
_space_group_name_Hall '-P 2yac'
_space_group_name_H-M_alt 'P 1 2/n 1'
_symmetry_Int_Tables_number 13
_symmetry_space_group_name_Hall '-P 2yac'
_symmetry_space_group_name_H-M 'P 1 2/n 1'
_atom_sites_solution_primary direct
_atom_sites_solution_secondary difmap
_cell_angle_alpha 90
_cell_angle_beta 90.9740(10)
_cell_angle_gamma 90
_cell_formula_units_Z 2
_cell_length_a 12.3554(5)
_cell_length_b 13.8738(6)
_cell_length_c 23.3920(10)
_cell_measurement_reflns_used 9945
_cell_measurement_temperature 100.(2)
_cell_measurement_theta_max 28.29
_cell_measurement_theta_min 2.28
_cell_volume 4009.2(3)
_computing_cell_refinement 'Bruker SAINT'
_computing_data_collection 'Bruker APEX2'
_computing_data_reduction 'Bruker SAINT'
_computing_molecular_graphics 'Bruker SHELXTL'
_computing_publication_material 'Bruker SHELXTL'
_computing_structure_refinement 'SHELXL-97 (Sheldrick, 2008)'
_computing_structure_solution 'SHELXS-97 (Sheldrick, 2008)'
_diffrn_ambient_temperature 100.(2)
_diffrn_detector_area_resol_mean 8.3333
_diffrn_measured_fraction_theta_full 0.988
_diffrn_measured_fraction_theta_max 0.988
_diffrn_measurement_device_type 'Bruker APEX-II CCD'
_diffrn_measurement_method '\f and \w scans'
_diffrn_radiation_monochromator graphite
_diffrn_radiation_source 'sealed tube'
_diffrn_radiation_type MoK\a
_diffrn_radiation_wavelength 0.71073
_diffrn_reflns_av_R_equivalents 0.0148
_diffrn_reflns_av_sigmaI/netI 0.0177
_diffrn_reflns_limit_h_max 13
_diffrn_reflns_limit_h_min -16
_diffrn_reflns_limit_k_max 18
_diffrn_reflns_limit_k_min -18
_diffrn_reflns_limit_l_max 31
_diffrn_reflns_limit_l_min -30
_diffrn_reflns_number 25558
_diffrn_reflns_theta_full 28.31
_diffrn_reflns_theta_max 28.31
_diffrn_reflns_theta_min 1.71
_exptl_absorpt_coefficient_mu 1.363
_exptl_absorpt_correction_T_max 0.94
_exptl_absorpt_correction_T_min 0.88
_exptl_absorpt_correction_type multi-scan
_exptl_absorpt_process_details 'SADABS V2008/1 (Bruker AXS)'
_exptl_crystal_colour colourless
_exptl_crystal_density_diffrn 2.067
_exptl_crystal_density_method 'not measured'
_exptl_crystal_description Block
_exptl_crystal_F_000 2398
_exptl_crystal_size_max 0.100
_exptl_crystal_size_mid 0.050
_exptl_crystal_size_min 0.050
_refine_diff_density_max 0.780
_refine_diff_density_min -0.580
_refine_ls_extinction_method none
_refine_ls_goodness_of_fit_ref 1.081
_refine_ls_matrix_type full
_refine_ls_number_parameters 668
_refine_ls_number_reflns 9877
_refine_ls_number_restraints 0
_refine_ls_restrained_S_all 1.081
_refine_ls_R_factor_all 0.0275
_refine_ls_R_factor_gt 0.0232
_refine_ls_shift/su_max 0.002
_refine_ls_shift/su_mean 0.000
_refine_ls_structure_factor_coef Fsqd
_refine_ls_weighting_details 'calc w=1/[\s^2^(Fo^2^)+(0.0256P)^2^+4.3024P] where P=(Fo^2^+2Fc^2^)/3'
_refine_ls_weighting_scheme calc
_refine_ls_wR_factor_gt 0.0562
_refine_ls_wR_factor_ref 0.0592
_reflns_number_gt 9105
_reflns_number_total 9877
_reflns_threshold_expression >2sigma(I)
_cod_data_source_file jp4093282_si_003.cif
_cod_data_source_block I
_cod_database_code 1513090

loop_
_space_group_symop_operation_xyz
'x, y, z'
'-x+1/2, y, -z+1/2'
'-x, -y, -z'
'x-1/2, -y, z-1/2'

loop_
_atom_site_type_symbol
_atom_site_label
_atom_site_fract_x
_atom_site_fract_y
_atom_site_fract_z
_atom_site_U_iso_or_equiv
_atom_site_adp_type
_atom_site_calc_flag
_atom_site_refinement_flags
_atom_site_occupancy
Er Er1 0.25 0.344468(8) 0.25 0.01214(3) Uani d S 1
P P1 0.47472(4) 0.43604(3) 0.182339(19) 0.01183(8) Uani d . 1
P P2 0.22239(4) 0.47338(3) 0.375977(18) 0.01134(8) Uani d . 1
P P3 0.26017(4) 0.11342(3) 0.309857(19) 0.01387(9) Uani d . 1
F F1 0.67960(11) 0.76770(9) 0.30490(5) 0.0258(3) Uani d . 1
F F2 0.55301(12) 0.80268(9) 0.21159(6) 0.0324(3) Uani d . 1
F F3 0.46047(12) 0.65785(8) 0.15421(6) 0.0308(3) Uani d . 1
F F4 0.70956(11) 0.58478(9) 0.34235(5) 0.0292(3) Uani d . 1
F F5 0.62030(10) 0.43660(8) 0.28485(5) 0.0244(3) Uani d . 1
F F6 0.62493(9) 0.50687(8) 0.09423(5) 0.0184(2) Uani d . 1
F F7 0.81223(10) 0.43276(10) 0.05883(6) 0.0288(3) Uani d . 1
F F8 0.88162(11) 0.25943(11) 0.09930(7) 0.0372(3) Uani d . 1
F F9 0.57798(11) 0.23641(9) 0.21510(6) 0.0312(3) Uani d . 1
F F10 0.76232(13) 0.16202(10) 0.17658(7) 0.0406(4) Uani d . 1
F F11 0.38968(11) 0.26637(10) 0.58207(5) 0.0319(3) Uani d . 1
F F12 0.09083(9) 0.36971(9) 0.47353(5) 0.0237(2) Uani d . 1
F F13 0.17159(11) 0.27545(10) 0.56338(5) 0.0298(3) Uani d . 1
F F14 0.52578(10) 0.35648(11) 0.51072(6) 0.0311(3) Uani d . 1
F F15 0.44728(9) 0.45122(9) 0.41832(5) 0.0231(2) Uani d . 1
F F16 0.21915(12) 0.78268(9) 0.49664(5) 0.0288(3) Uani d . 1
F F17 0.34971(10) 0.87958(8) 0.42484(5) 0.0244(3) Uani d . 1
F F18 0.37024(11) 0.61118(9) 0.30572(5) 0.0289(3) Uani d . 1
F F19 0.42526(11) 0.79215(9) 0.33009(6) 0.0281(3) Uani d . 1
F F20 0.15712(10) 0.60072(8) 0.47200(5) 0.0217(2) Uani d . 1
F F21 0.31759(11) 0.15412(9) 0.42999(5) 0.0266(3) Uani d . 1
F F22 0.46314(12) -0.00513(10) 0.26941(6) 0.0344(3) Uani d . 1
F F23 0.64236(12) -0.04256(11) 0.33022(9) 0.0507(4) Uani d . 1
F F24 0.66178(13) 0.01547(12) 0.44060(9) 0.0538(5) Uani d . 1
F F25 0.49797(14) 0.11458(12) 0.48984(6) 0.0442(4) Uani d . 1
F F26 -0.08798(12) -0.04705(11) 0.45481(7) 0.0402(4) Uani d . 1
F F27 0.04755(11) -0.16608(9) 0.39837(6) 0.0271(3) Uani d . 1
F F28 0.20097(10) -0.09235(8) 0.33092(5) 0.0206(2) Uani d . 1
F F29 -0.06423(15) 0.14667(12) 0.44617(8) 0.0521(5) Uani d . 1
F F30 0.09138(12) 0.22213(9) 0.38351(6) 0.0333(3) Uani d . 1
O O1 0.42156(10) 0.37613(9) 0.22752(5) 0.0145(2) Uani d . 1
O O2 0.28657(10) 0.43564(9) 0.32675(5) 0.0141(2) Uani d . 1
O O3 0.25985(12) 0.22179(9) 0.31174(5) 0.0170(3) Uani d . 1
N N1 0.09531(12) 0.46834(11) 0.37096(6) 0.0135(3) Uani d . 1
N N2 0.25 0.06237(15) 0.25 0.0174(4) Uani d S 1
C C1 0.53512(15) 0.54051(13) 0.21756(8) 0.0142(3) Uani d . 1
C C2 0.59963(15) 0.52651(13) 0.26609(8) 0.0164(3) Uani d . 1
C C3 0.64676(16) 0.60148(14) 0.29614(8) 0.0185(4) Uani d . 1
C C4 0.63149(16) 0.69499(14) 0.27732(8) 0.0188(4) Uani d . 1
C C5 0.56838(17) 0.71225(13) 0.22931(8) 0.0195(4) Uani d . 1
C C6 0.52122(16) 0.63567(14) 0.20010(8) 0.0179(4) Uani d . 1
C C7 0.59373(14) 0.37534(13) 0.15598(8) 0.0145(3) Uani d . 1
C C8 0.65636(15) 0.42140(13) 0.11527(8) 0.0153(3) Uani d . 1
C C9 0.75286(16) 0.38385(15) 0.09630(8) 0.0204(4) Uani d . 1
C C10 0.78859(17) 0.29661(16) 0.11747(9) 0.0245(4) Uani d . 1
C C11 0.72785(18) 0.24770(15) 0.15686(10) 0.0252(4) Uani d . 1
C C12 0.63236(17) 0.28702(14) 0.17645(9) 0.0204(4) Uani d . 1
C C13 0.26625(15) 0.41206(12) 0.44086(7) 0.0138(3) Uani d . 1
C C14 0.37709(15) 0.40705(14) 0.45296(8) 0.0167(3) Uani d . 1
C C15 0.41874(16) 0.35937(15) 0.50009(8) 0.0206(4) Uani d . 1
C C16 0.34900(18) 0.31387(15) 0.53689(8) 0.0218(4) Uani d . 1
C C17 0.23888(17) 0.31826(15) 0.52717(8) 0.0201(4) Uani d . 1
C C18 0.19829(15) 0.36729(13) 0.47985(8) 0.0164(3) Uani d . 1
C C19 0.26299(14) 0.59737(12) 0.38908(7) 0.0132(3) Uani d . 1
C C20 0.22517(15) 0.64584(13) 0.43675(8) 0.0152(3) Uani d . 1
C C21 0.25517(16) 0.73889(13) 0.44979(8) 0.0177(4) Uani d . 1
C C22 0.32284(15) 0.78834(13) 0.41357(8) 0.0170(4) Uani d . 1
C C23 0.36078(16) 0.74384(14) 0.36542(8) 0.0181(4) Uani d . 1
C C24 0.33124(16) 0.64940(13) 0.35365(8) 0.0169(3) Uani d . 1
C C25 0.38216(16) 0.07494(13) 0.34753(8) 0.0176(4) Uani d . 1
C C26 0.39617(17) 0.10390(14) 0.40420(9) 0.0213(4) Uani d . 1
C C27 0.48838(19) 0.08407(16) 0.43562(10) 0.0293(5) Uani d . 1
C C28 0.5710(2) 0.03406(17) 0.41075(12) 0.0346(6) Uani d . 1
C C29 0.56119(19) 0.00422(16) 0.35475(12) 0.0324(5) Uani d . 1
C C30 0.46754(18) 0.02458(14) 0.32365(9) 0.0232(4) Uani d . 1
C C31 0.15189(15) 0.06769(13) 0.35393(8) 0.0162(3) Uani d . 1
C C32 0.08240(18) 0.12601(14) 0.38457(9) 0.0232(4) Uani d . 1
C C33 0.0012(2) 0.08825(17) 0.41745(10) 0.0312(5) Uani d . 1
C C34 -0.01107(18) -0.01056(17) 0.42177(9) 0.0273(4) Uani d . 1
C C35 0.05736(17) -0.07093(14) 0.39285(8) 0.0206(4) Uani d . 1
C C36 0.13651(16) -0.03136(13) 0.35896(8) 0.0167(3) Uani d . 1

loop_
_atom_site_aniso_label
_atom_site_aniso_U_11
_atom_site_aniso_U_22
_atom_site_aniso_U_33
_atom_site_aniso_U_12
_atom_site_aniso_U_13
_atom_site_aniso_U_23
Er1 0.01623(6) 0.01020(5) 0.01002(5) 0 0.00090(4) 0
P1 0.0123(2) 0.01213(19) 0.0110(2) 0.00105(15) -0.00031(15) 0.00000(15)
P2 0.0123(2) 0.01182(19) 0.00993(19) -0.00086(15) 0.00024(15) -0.00050(15)
P3 0.0210(2) 0.01028(19) 0.0103(2) 0.00092(16) 0.00002(16) 0.00088(16)
F1 0.0333(7) 0.0205(6) 0.0235(6) -0.0059(5) -0.0049(5) -0.0079(5)
F2 0.0501(9) 0.0130(5) 0.0334(7) -0.0034(5) -0.0147(6) 0.0031(5)
F3 0.0461(8) 0.0166(6) 0.0290(7) -0.0043(5) -0.0229(6) 0.0059(5)
F4 0.0369(7) 0.0258(6) 0.0243(6) 0.0032(5) -0.0184(5) -0.0042(5)
F5 0.0320(7) 0.0163(5) 0.0246(6) 0.0045(5) -0.0132(5) 0.0006(5)
F6 0.0170(5) 0.0199(5) 0.0184(5) 0.0024(4) 0.0015(4) 0.0048(4)
F7 0.0210(6) 0.0399(7) 0.0258(6) 0.0025(5) 0.0102(5) 0.0016(5)
F8 0.0267(7) 0.0393(8) 0.0459(8) 0.0174(6) 0.0116(6) -0.0038(6)
F9 0.0346(7) 0.0213(6) 0.0379(7) 0.0084(5) 0.0113(6) 0.0127(5)
F10 0.0423(9) 0.0243(7) 0.0555(10) 0.0212(6) 0.0092(7) 0.0094(6)
F11 0.0342(7) 0.0436(8) 0.0179(6) 0.0100(6) -0.0013(5) 0.0137(5)
F12 0.0144(5) 0.0349(7) 0.0219(6) -0.0031(5) 0.0017(4) 0.0070(5)
F13 0.0303(7) 0.0366(7) 0.0228(6) -0.0035(6) 0.0060(5) 0.0135(5)
F14 0.0163(6) 0.0536(8) 0.0231(6) 0.0055(6) -0.0037(5) 0.0092(6)
F15 0.0150(5) 0.0346(7) 0.0197(6) -0.0028(5) 0.0009(4) 0.0069(5)
F16 0.0427(8) 0.0236(6) 0.0204(6) 0.0001(5) 0.0072(5) -0.0111(5)
F17 0.0338(7) 0.0135(5) 0.0256(6) -0.0044(5) -0.0064(5) -0.0039(5)
F18 0.0430(8) 0.0190(6) 0.0255(6) -0.0065(5) 0.0220(6) -0.0049(5)
F19 0.0337(7) 0.0186(6) 0.0324(7) -0.0081(5) 0.0128(5) 0.0018(5)
F20 0.0265(6) 0.0218(6) 0.0172(5) -0.0041(5) 0.0096(4) -0.0031(4)
F21 0.0322(7) 0.0323(7) 0.0154(6) -0.0015(5) -0.0014(5) -0.0044(5)
F22 0.0337(7) 0.0343(7) 0.0354(8) 0.0088(6) 0.0048(6) -0.0131(6)
F23 0.0264(8) 0.0351(8) 0.0905(14) 0.0116(6) -0.0024(8) -0.0118(8)
F24 0.0349(9) 0.0458(9) 0.0797(13) 0.0013(7) -0.0336(9) 0.0084(9)
F25 0.0508(9) 0.0520(9) 0.0288(8) -0.0107(8) -0.0229(7) 0.0036(7)
F26 0.0343(8) 0.0473(9) 0.0396(8) -0.0018(7) 0.0189(6) 0.0105(7)
F27 0.0348(7) 0.0206(6) 0.0261(6) -0.0092(5) 0.0013(5) 0.0041(5)
F28 0.0286(6) 0.0134(5) 0.0200(5) 0.0026(4) 0.0034(5) 0.0002(4)
F29 0.0564(11) 0.0421(9) 0.0589(11) 0.0193(8) 0.0388(9) 0.0027(8)
F30 0.0477(8) 0.0161(6) 0.0366(7) 0.0096(5) 0.0167(6) -0.0001(5)
O1 0.0163(6) 0.0147(6) 0.0125(6) 0.0012(5) -0.0006(5) 0.0017(5)
O2 0.0148(6) 0.0154(6) 0.0122(6) -0.0014(5) 0.0016(5) -0.0023(5)
O3 0.0284(7) 0.0116(6) 0.0109(6) 0.0009(5) -0.0013(5) 0.0000(5)
N1 0.0126(7) 0.0158(7) 0.0123(7) -0.0005(5) -0.0005(5) -0.0019(6)
N2 0.0299(13) 0.0105(9) 0.0118(10) 0 0.0006(9) 0
C1 0.0147(8) 0.0154(8) 0.0126(8) 0.0006(6) 0.0003(6) -0.0011(6)
C2 0.0179(9) 0.0154(8) 0.0159(8) 0.0035(7) -0.0013(7) -0.0008(7)
C3 0.0193(9) 0.0212(9) 0.0150(8) 0.0036(7) -0.0037(7) -0.0026(7)
C4 0.0204(9) 0.0178(9) 0.0183(9) -0.0020(7) 0.0009(7) -0.0062(7)
C5 0.0247(10) 0.0138(8) 0.0200(9) -0.0003(7) -0.0008(7) 0.0009(7)
C6 0.0199(9) 0.0180(9) 0.0157(8) -0.0002(7) -0.0043(7) 0.0014(7)
C7 0.0142(8) 0.0151(8) 0.0140(8) 0.0032(6) -0.0010(6) -0.0028(6)
C8 0.0160(8) 0.0169(8) 0.0131(8) 0.0016(7) -0.0019(6) -0.0022(7)
C9 0.0177(9) 0.0264(10) 0.0171(9) 0.0014(7) 0.0022(7) -0.0041(8)
C10 0.0188(10) 0.0285(10) 0.0261(10) 0.0090(8) 0.0017(8) -0.0073(8)
C11 0.0276(11) 0.0183(9) 0.0298(11) 0.0105(8) -0.0012(8) -0.0016(8)
C12 0.0233(10) 0.0161(8) 0.0219(9) 0.0024(7) 0.0026(7) 0.0010(7)
C13 0.0158(8) 0.0132(8) 0.0124(8) 0.0001(6) -0.0003(6) -0.0007(6)
C14 0.0167(9) 0.0201(9) 0.0134(8) -0.0001(7) 0.0014(6) 0.0004(7)
C15 0.0163(9) 0.0287(10) 0.0167(9) 0.0046(7) -0.0023(7) 0.0005(8)
C16 0.0275(10) 0.0248(9) 0.0131(8) 0.0058(8) -0.0012(7) 0.0034(7)
C17 0.0237(10) 0.0217(9) 0.0151(9) -0.0012(7) 0.0050(7) 0.0034(7)
C18 0.0155(9) 0.0180(8) 0.0158(8) -0.0002(7) 0.0011(7) -0.0009(7)
C19 0.0136(8) 0.0127(7) 0.0134(8) -0.0008(6) -0.0004(6) -0.0021(6)
C20 0.0147(8) 0.0178(8) 0.0131(8) -0.0001(7) 0.0010(6) 0.0000(7)
C21 0.0210(9) 0.0176(8) 0.0143(8) 0.0023(7) -0.0009(7) -0.0054(7)
C22 0.0188(9) 0.0125(8) 0.0194(9) -0.0005(7) -0.0052(7) -0.0007(7)
C23 0.0178(9) 0.0156(8) 0.0209(9) -0.0025(7) 0.0019(7) 0.0022(7)
C24 0.0195(9) 0.0153(8) 0.0160(8) 0.0013(7) 0.0044(7) -0.0014(7)
C25 0.0221(9) 0.0128(8) 0.0178(9) -0.0026(7) -0.0015(7) 0.0032(7)
C26 0.0255(10) 0.0182(9) 0.0200(9) -0.0037(7) -0.0042(7) 0.0035(7)
C27 0.0330(12) 0.0255(10) 0.0289(11) -0.0086(9) -0.0141(9) 0.0082(9)
C28 0.0284(12) 0.0244(10) 0.0504(15) -0.0052(9) -0.0181(11) 0.0105(10)
C29 0.0212(11) 0.0182(9) 0.0577(16) 0.0013(8) -0.0035(10) 0.0019(10)
C30 0.0258(10) 0.0147(8) 0.0291(11) -0.0012(7) -0.0003(8) -0.0009(8)
C31 0.0202(9) 0.0163(8) 0.0121(8) 0.0011(7) -0.0005(6) 0.0017(6)
C32 0.0317(11) 0.0171(9) 0.0209(9) 0.0052(8) 0.0035(8) 0.0004(7)
C33 0.0302(12) 0.0317(11) 0.0320(12) 0.0111(9) 0.0125(9) 0.0010(9)
C34 0.0241(11) 0.0347(11) 0.0234(10) -0.0007(9) 0.0067(8) 0.0056(9)
C35 0.0256(10) 0.0186(9) 0.0174(9) -0.0035(7) -0.0025(7) 0.0025(7)
C36 0.0198(9) 0.0177(8) 0.0124(8) 0.0021(7) -0.0012(7) -0.0009(7)

loop_
_atom_type_symbol
_atom_type_description
_atom_type_scat_dispersion_real
_atom_type_scat_dispersion_imag
_atom_type_scat_source
C C 0.0033 0.0016 'International Tables Vol C Tables 4.2.6.8 and 6.1.1.4'
N N 0.0061 0.0033 'International Tables Vol C Tables 4.2.6.8 and 6.1.1.4'
O O 0.0106 0.0060 'International Tables Vol C Tables 4.2.6.8 and 6.1.1.4'
F F 0.0171 0.0103 'International Tables Vol C Tables 4.2.6.8 and 6.1.1.4'
P P 0.1023 0.0942 'International Tables Vol C Tables 4.2.6.8 and 6.1.1.4'
Er Er -0.2586 4.9576 'International Tables Vol C Tables 4.2.6.8 and 6.1.1.4'

loop_
_geom_angle_atom_site_label_1
_geom_angle_atom_site_label_2
_geom_angle_atom_site_label_3
_geom_angle_site_symmetry_1
_geom_angle_site_symmetry_3
_geom_angle
O3 Er1 O3 2 . 80.75(6)
O3 Er1 O2 2 . 163.34(5)
O3 Er1 O2 . . 84.48(5)
O3 Er1 O2 2 2 84.48(5)
O3 Er1 O2 . 2 163.34(5)
O2 Er1 O2 . 2 111.10(7)
O3 Er1 O1 2 2 105.08(5)
O3 Er1 O1 . 2 92.24(5)
O2 Er1 O1 . 2 83.08(5)
O2 Er1 O1 2 2 84.16(5)
O3 Er1 O1 2 . 92.24(5)
O3 Er1 O1 . . 105.08(5)
O2 Er1 O1 . . 84.16(5)
O2 Er1 O1 2 . 83.08(5)
O1 Er1 O1 2 . 157.34(7)
O1 P1 N1 . 2 118.29(8)
O1 P1 C7 . . 110.42(8)
N1 P1 C7 2 . 107.57(8)
O1 P1 C1 . . 107.61(8)
N1 P1 C1 2 . 110.37(8)
C7 P1 C1 . . 101.26(8)
O2 P2 N1 . . 117.77(8)
O2 P2 C13 . . 108.87(8)
N1 P2 C13 . . 108.96(8)
O2 P2 C19 . . 108.14(8)
N1 P2 C19 . . 109.08(8)
C13 P2 C19 . . 103.01(8)
O3 P3 N2 . . 118.43(9)
O3 P3 C25 . . 106.42(8)
N2 P3 C25 . . 110.70(8)
O3 P3 C31 . . 109.26(8)
N2 P3 C31 . . 107.43(7)
C25 P3 C31 . . 103.62(9)
P1 O1 Er1 . . 134.49(8)
P2 O2 Er1 . . 135.24(8)
P3 O3 Er1 . . 137.96(8)
P1 N1 P2 2 . 127.39(10)
P3 N2 P3 2 . 126.46(14)
C2 C1 C6 . . 116.01(16)
C2 C1 P1 . . 118.91(14)
C6 C1 P1 . . 125.08(14)
F5 C2 C3 . . 117.20(16)
F5 C2 C1 . . 119.94(16)
C3 C2 C1 . . 122.85(17)
F4 C3 C2 . . 120.96(17)
F4 C3 C4 . . 119.56(17)
C2 C3 C4 . . 119.45(17)
F1 C4 C5 . . 120.33(18)
F1 C4 C3 . . 119.96(17)
C5 C4 C3 . . 119.69(17)
F2 C5 C4 . . 119.51(17)
F2 C5 C6 . . 120.74(17)
C4 C5 C6 . . 119.74(17)
F3 C6 C5 . . 116.45(17)
F3 C6 C1 . . 121.29(16)
C5 C6 C1 . . 122.25(17)
C8 C7 C12 . . 116.52(17)
C8 C7 P1 . . 118.88(14)
C12 C7 P1 . . 124.45(15)
F6 C8 C9 . . 117.54(17)
F6 C8 C7 . . 119.79(16)
C9 C8 C7 . . 122.64(18)
F7 C9 C10 . . 120.36(18)
F7 C9 C8 . . 120.35(18)
C10 C9 C8 . . 119.28(19)
F8 C10 C11 . . 120.29(19)
F8 C10 C9 . . 119.8(2)
C11 C10 C9 . . 119.90(19)
F10 C11 C10 . . 119.55(19)
F10 C11 C12 . . 120.2(2)
C10 C11 C12 . . 120.30(19)
F9 C12 C11 . . 117.28(18)
F9 C12 C7 . . 121.37(17)
C11 C12 C7 . . 121.34(19)
C14 C13 C18 . . 116.38(16)
C14 C13 P2 . . 118.11(14)
C18 C13 P2 . . 125.50(14)
F15 C14 C15 . . 117.71(17)
F15 C14 C13 . . 119.72(16)
C15 C14 C13 . . 122.56(18)
F14 C15 C14 . . 121.07(18)
F14 C15 C16 . . 119.61(17)
C14 C15 C16 . . 119.32(18)
F11 C16 C17 . . 120.64(19)
F11 C16 C15 . . 119.22(19)
C17 C16 C15 . . 120.14(18)
F13 C17 C16 . . 119.96(18)
F13 C17 C18 . . 120.26(18)
C16 C17 C18 . . 119.78(18)
F12 C18 C17 . . 116.54(17)
F12 C18 C13 . . 121.67(16)
C17 C18 C13 . . 121.79(18)
C20 C19 C24 . . 116.20(16)
C20 C19 P2 . . 119.87(14)
C24 C19 P2 . . 123.94(14)
F20 C20 C21 . . 118.06(16)
F20 C20 C19 . . 119.33(16)
C21 C20 C19 . . 122.61(17)
F16 C21 C20 . . 121.09(18)
F16 C21 C22 . . 119.37(17)
C20 C21 C22 . . 119.54(17)
F17 C22 C23 . . 120.09(17)
F17 C22 C21 . . 120.06(17)
C23 C22 C21 . . 119.85(17)
F19 C23 C22 . . 119.76(17)
F19 C23 C24 . . 120.55(17)
C22 C23 C24 . . 119.68(18)
F18 C24 C23 . . 116.35(17)
F18 C24 C19 . . 121.56(16)
C23 C24 C19 . . 122.09(17)
C30 C25 C26 . . 116.39(19)
C30 C25 P3 . . 125.64(15)
C26 C25 P3 . . 117.79(15)
F21 C26 C27 . . 117.51(19)
F21 C26 C25 . . 119.80(18)
C27 C26 C25 . . 122.7(2)
F25 C27 C28 . . 120.4(2)
F25 C27 C26 . . 120.2(2)
C28 C27 C26 . . 119.4(2)
F24 C28 C27 . . 120.0(2)
F24 C28 C29 . . 119.9(2)
C27 C28 C29 . . 120.1(2)
F23 C29 C28 . . 120.1(2)
F23 C29 C30 . . 120.1(2)
C28 C29 C30 . . 119.8(2)
F22 C30 C29 . . 117.2(2)
F22 C30 C25 . . 121.23(19)
C29 C30 C25 . . 121.6(2)
C32 C31 C36 . . 116.43(18)
C32 C31 P3 . . 123.87(15)
C36 C31 P3 . . 119.68(14)
F30 C32 C33 . . 116.77(19)
F30 C32 C31 . . 121.27(19)
C33 C32 C31 . . 121.96(19)
F29 C33 C32 . . 120.2(2)
F29 C33 C34 . . 119.8(2)
C32 C33 C34 . . 119.9(2)
F26 C34 C35 . . 120.2(2)
F26 C34 C33 . . 119.9(2)
C35 C34 C33 . . 119.9(2)
F27 C35 C34 . . 119.86(19)
F27 C35 C36 . . 121.02(18)
C34 C35 C36 . . 119.12(18)
F28 C36 C35 . . 117.49(17)
F28 C36 C31 . . 119.89(17)
C35 C36 C31 . . 122.61(18)

loop_
_geom_bond_atom_site_label_1
_geom_bond_atom_site_label_2
_geom_bond_site_symmetry_2
_geom_bond_distance
Er1 O3 2 2.2342(12)
Er1 O3 . 2.2342(12)
Er1 O2 . 2.2361(12)
Er1 O2 2 2.2361(12)
Er1 O1 2 2.2361(13)
Er1 O1 . 2.2361(13)
P1 O1 . 1.5043(13)
P1 N1 2 1.5707(15)
P1 C7 . 1.8117(18)
P1 C1 . 1.8208(18)
P2 O2 . 1.5033(13)
P2 N1 . 1.5740(16)
P2 C13 . 1.8146(18)
P2 C19 . 1.8165(18)
P3 O3 . 1.5042(13)
P3 N2 . 1.5722(10)
P3 C25 . 1.813(2)
P3 C31 . 1.817(2)
F1 C4 . 1.332(2)
F2 C5 . 1.334(2)
F3 C6 . 1.335(2)
F4 C3 . 1.340(2)
F5 C2 . 1.345(2)
F6 C8 . 1.339(2)
F7 C9 . 1.337(2)
F8 C10 . 1.336(2)
F9 C12 . 1.335(2)
F10 C11 . 1.342(2)
F11 C16 . 1.336(2)
F12 C18 . 1.334(2)
F13 C17 . 1.336(2)
F14 C15 . 1.342(2)
F15 C14 . 1.345(2)
F16 C21 . 1.336(2)
F17 C22 . 1.334(2)
F18 C24 . 1.338(2)
F19 C23 . 1.338(2)
F20 C20 . 1.343(2)
F21 C26 . 1.346(3)
F22 C30 . 1.334(3)
F23 C29 . 1.333(3)
F24 C28 . 1.336(3)
F25 C27 . 1.340(3)
F26 C34 . 1.335(2)
F27 C35 . 1.332(2)
F28 C36 . 1.341(2)
F29 C33 . 1.334(3)
F30 C32 . 1.339(2)
N1 P1 2 1.5708(15)
N2 P3 2 1.5722(10)
C1 C2 . 1.390(2)
C1 C6 . 1.392(3)
C2 C3 . 1.379(3)
C3 C4 . 1.382(3)
C4 C5 . 1.377(3)
C5 C6 . 1.386(3)
C7 C8 . 1.392(3)
C7 C12 . 1.397(3)
C8 C9 . 1.381(3)
C9 C10 . 1.378(3)
C10 C11 . 1.377(3)
C11 C12 . 1.385(3)
C13 C14 . 1.396(3)
C13 C18 . 1.396(3)
C14 C15 . 1.378(3)
C15 C16 . 1.381(3)
C16 C17 . 1.377(3)
C17 C18 . 1.386(3)
C19 C20 . 1.390(2)
C19 C24 . 1.394(3)
C20 C21 . 1.376(3)
C21 C22 . 1.383(3)
C22 C23 . 1.374(3)
C23 C24 . 1.386(3)
C25 C30 . 1.390(3)
C25 C26 . 1.393(3)
C26 C27 . 1.373(3)
C27 C28 . 1.372(4)
C28 C29 . 1.377(4)
C29 C30 . 1.385(3)
C31 C32 . 1.388(3)
C31 C36 . 1.393(3)
C32 C33 . 1.378(3)
C33 C34 . 1.383(3)
C34 C35 . 1.376(3)
C35 C36 . 1.383(3)

loop_
_geom_torsion_atom_site_label_1
_geom_torsion_atom_site_label_2
_geom_torsion_atom_site_label_3
_geom_torsion_atom_site_label_4
_geom_torsion_site_symmetry_1
_geom_torsion_site_symmetry_4
_geom_torsion
N1 P1 O1 Er1 2 . -16.89(14)
C7 P1 O1 Er1 . . -141.38(10)
C1 P1 O1 Er1 . . 108.95(11)
O3 Er1 O1 P1 2 . 86.71(11)
O3 Er1 O1 P1 . . 167.73(10)
O2 Er1 O1 P1 . . -109.60(11)
O2 Er1 O1 P1 2 . 2.55(10)
O1 Er1 O1 P1 2 . -53.61(10)
N1 P2 O2 Er1 . . -14.41(14)
C13 P2 O2 Er1 . . 110.21(11)
C19 P2 O2 Er1 . . -138.55(10)
O3 Er1 O2 P2 2 . -106.29(18)
O3 Er1 O2 P2 . . -78.66(11)
O2 Er1 O2 P2 2 . 95.27(11)
O1 Er1 O2 P2 2 . 14.28(11)
O1 Er1 O2 P2 . . 175.52(11)
N2 P3 O3 Er1 . . -0.80(15)
C25 P3 O3 Er1 . . 124.54(13)
C31 P3 O3 Er1 . . -124.18(12)
O3 Er1 O3 P3 2 . 0.44(8)
O2 Er1 O3 P3 . . -171.82(13)
O2 Er1 O3 P3 2 . 28.3(3)
O1 Er1 O3 P3 2 . 105.36(13)
O1 Er1 O3 P3 . . -89.39(13)
O2 P2 N1 P1 . 2 -5.68(16)
C13 P2 N1 P1 . 2 -130.25(12)
C19 P2 N1 P1 . 2 117.99(12)
O3 P3 N2 P3 . 2 0.34(7)
C25 P3 N2 P3 . 2 -122.89(7)
C31 P3 N2 P3 . 2 124.62(7)
O1 P1 C1 C2 . . 49.11(17)
N1 P1 C1 C2 2 . 179.52(15)
C7 P1 C1 C2 . . -66.76(16)
O1 P1 C1 C6 . . -130.18(17)
N1 P1 C1 C6 2 . 0.2(2)
C7 P1 C1 C6 . . 113.95(17)
C6 C1 C2 F5 . . -177.80(17)
P1 C1 C2 F5 . . 2.8(2)
C6 C1 C2 C3 . . 0.7(3)
P1 C1 C2 C3 . . -178.64(16)
F5 C2 C3 F4 . . -0.6(3)
C1 C2 C3 F4 . . -179.16(18)
F5 C2 C3 C4 . . 177.51(18)
C1 C2 C3 C4 . . -1.0(3)
F4 C3 C4 F1 . . 0.4(3)
C2 C3 C4 F1 . . -177.74(18)
F4 C3 C4 C5 . . 178.98(19)
C2 C3 C4 C5 . . 0.8(3)
F1 C4 C5 F2 . . -2.1(3)
C3 C4 C5 F2 . . 179.38(19)
F1 C4 C5 C6 . . 178.21(18)
C3 C4 C5 C6 . . -0.3(3)
F2 C5 C6 F3 . . -0.2(3)
C4 C5 C6 F3 . . 179.52(19)
F2 C5 C6 C1 . . -179.68(19)
C4 C5 C6 C1 . . 0.0(3)
C2 C1 C6 F3 . . -179.66(18)
P1 C1 C6 F3 . . -0.3(3)
C2 C1 C6 C5 . . -0.2(3)
P1 C1 C6 C5 . . 179.10(16)
O1 P1 C7 C8 . . -177.63(14)
N1 P1 C7 C8 2 . 51.95(16)
C1 P1 C7 C8 . . -63.85(16)
O1 P1 C7 C12 . . -2.18(19)
N1 P1 C7 C12 2 . -132.59(16)
C1 P1 C7 C12 . . 111.60(17)
C12 C7 C8 F6 . . -179.23(16)
P1 C7 C8 F6 . . -3.4(2)
C12 C7 C8 C9 . . -1.1(3)
P1 C7 C8 C9 . . 174.67(15)
F6 C8 C9 F7 . . 0.8(3)
C7 C8 C9 F7 . . -177.29(17)
F6 C8 C9 C10 . . 179.22(17)
C7 C8 C9 C10 . . 1.1(3)
F7 C9 C10 F8 . . -1.8(3)
C8 C9 C10 F8 . . 179.78(18)
F7 C9 C10 C11 . . 178.76(19)
C8 C9 C10 C11 . . 0.4(3)
F8 C10 C11 F10 . . -0.5(3)
C9 C10 C11 F10 . . 178.9(2)
F8 C10 C11 C12 . . 178.9(2)
C9 C10 C11 C12 . . -1.7(3)
F10 C11 C12 F9 . . 0.1(3)
C10 C11 C12 F9 . . -179.26(19)
F10 C11 C12 C7 . . -178.98(19)
C10 C11 C12 C7 . . 1.7(3)
C8 C7 C12 F9 . . -179.28(17)
P1 C7 C12 F9 . . 5.2(3)
C8 C7 C12 C11 . . -0.2(3)
P1 C7 C12 C11 . . -175.80(16)
O2 P2 C13 C14 . . 49.41(16)
N1 P2 C13 C14 . . 179.06(14)
C19 P2 C13 C14 . . -65.21(16)
O2 P2 C13 C18 . . -129.36(16)
N1 P2 C13 C18 . . 0.28(19)
C19 P2 C13 C18 . . 116.01(16)
C18 C13 C14 F15 . . -177.84(16)
P2 C13 C14 F15 . . 3.3(2)
C18 C13 C14 C15 . . 1.1(3)
P2 C13 C14 C15 . . -177.79(15)
F15 C14 C15 F14 . . -0.6(3)
C13 C14 C15 F14 . . -179.53(18)
F15 C14 C15 C16 . . 179.46(18)
C13 C14 C15 C16 . . 0.5(3)
F14 C15 C16 F11 . . -1.0(3)
C14 C15 C16 F11 . . 178.94(18)
F14 C15 C16 C17 . . 178.47(19)
C14 C15 C16 C17 . . -1.6(3)
F11 C16 C17 F13 . . 0.6(3)
C15 C16 C17 F13 . . -178.92(19)
F11 C16 C17 C18 . . -179.54(18)
C15 C16 C17 C18 . . 1.0(3)
F13 C17 C18 F12 . . 0.8(3)
C16 C17 C18 F12 . . -179.12(18)
F13 C17 C18 C13 . . -179.40(17)
C16 C17 C18 C13 . . 0.7(3)
C14 C13 C18 F12 . . 178.13(17)
P2 C13 C18 F12 . . -3.1(3)
C14 C13 C18 C17 . . -1.7(3)
P2 C13 C18 C17 . . 177.08(15)
O2 P2 C19 C20 . . -172.44(14)
N1 P2 C19 C20 . . 58.35(16)
C13 P2 C19 C20 . . -57.29(16)
O2 P2 C19 C24 . . 7.77(18)
N1 P2 C19 C24 . . -121.43(16)
C13 P2 C19 C24 . . 122.92(16)
C24 C19 C20 F20 . . 178.50(16)
P2 C19 C20 F20 . . -1.3(2)
C24 C19 C20 C21 . . -1.9(3)
P2 C19 C20 C21 . . 178.29(15)
F20 C20 C21 F16 . . 1.1(3)
C19 C20 C21 F16 . . -178.53(17)
F20 C20 C21 C22 . . -178.28(17)
C19 C20 C21 C22 . . 2.1(3)
F16 C21 C22 F17 . . -1.5(3)
C20 C21 C22 F17 . . 177.88(17)
F16 C21 C22 C23 . . 179.69(17)
C20 C21 C22 C23 . . -0.9(3)
F17 C22 C23 F19 . . 0.4(3)
C21 C22 C23 F19 . . 179.24(17)
F17 C22 C23 C24 . . -179.12(17)
C21 C22 C23 C24 . . -0.3(3)
F19 C23 C24 F18 . . -0.3(3)
C22 C23 C24 F18 . . 179.26(17)
F19 C23 C24 C19 . . -179.08(17)
C22 C23 C24 C19 . . 0.5(3)
C20 C19 C24 F18 . . -178.14(17)
P2 C19 C24 F18 . . 1.7(3)
C20 C19 C24 C23 . . 0.6(3)
P2 C19 C24 C23 . . -179.59(15)
O3 P3 C25 C30 . . -116.83(17)
N2 P3 C25 C30 . . 13.1(2)
C31 P3 C25 C30 . . 128.00(17)
O3 P3 C25 C26 . . 58.16(17)
N2 P3 C25 C26 . . -171.90(15)
C31 P3 C25 C26 . . -57.01(17)
C30 C25 C26 F21 . . 179.11(17)
P3 C25 C26 F21 . . 3.7(2)
C30 C25 C26 C27 . . -0.4(3)
P3 C25 C26 C27 . . -175.81(16)
F21 C26 C27 F25 . . -0.2(3)
C25 C26 C27 F25 . . 179.31(19)
F21 C26 C27 C28 . . -179.23(19)
C25 C26 C27 C28 . . 0.2(3)
F25 C27 C28 F24 . . 0.0(3)
C26 C27 C28 F24 . . 179.1(2)
F25 C27 C28 C29 . . -179.0(2)
C26 C27 C28 C29 . . 0.0(3)
F24 C28 C29 F23 . . -0.4(3)
C27 C28 C29 F23 . . 178.6(2)
F24 C28 C29 C30 . . -179.2(2)
C27 C28 C29 C30 . . -0.2(3)
F23 C29 C30 F22 . . 0.5(3)
C28 C29 C30 F22 . . 179.2(2)
F23 C29 C30 C25 . . -178.69(19)
C28 C29 C30 C25 . . 0.1(3)
C26 C25 C30 F22 . . -178.93(18)
P3 C25 C30 F22 . . -3.9(3)
C26 C25 C30 C29 . . 0.2(3)
P3 C25 C30 C29 . . 175.24(16)
O3 P3 C31 C32 . . -0.86(19)
N2 P3 C31 C32 . . -130.53(17)
C25 P3 C31 C32 . . 112.27(18)
O3 P3 C31 C36 . . -179.77(14)
N2 P3 C31 C36 . . 50.56(17)
C25 P3 C31 C36 . . -66.65(17)
C36 C31 C32 F30 . . 178.84(18)
P3 C31 C32 F30 . . -0.1(3)
C36 C31 C32 C33 . . -1.1(3)
P3 C31 C32 C33 . . 179.92(18)
F30 C32 C33 F29 . . 0.2(3)
C31 C32 C33 F29 . . -179.8(2)
F30 C32 C33 C34 . . -178.3(2)
C31 C32 C33 C34 . . 1.7(4)
F29 C33 C34 F26 . . -0.2(4)
C32 C33 C34 F26 . . 178.3(2)
F29 C33 C34 C35 . . -179.0(2)
C32 C33 C34 C35 . . -0.5(4)
F26 C34 C35 F27 . . -0.8(3)
C33 C34 C35 F27 . . 178.0(2)
F26 C34 C35 C36 . . -179.89(19)
C33 C34 C35 C36 . . -1.1(3)
F27 C35 C36 F28 . . 1.6(3)
C34 C35 C36 F28 . . -179.29(18)
F27 C35 C36 C31 . . -177.44(17)
C34 C35 C36 C31 . . 1.7(3)
C32 C31 C36 F28 . . -179.56(17)
P3 C31 C36 F28 . . -0.6(2)
C32 C31 C36 C35 . . -0.6(3)
P3 C31 C36 C35 . . 178.42(15)
